data_4320815
loop_
_publ_author_name
'Catalina Ruiz-P\'erez'
'Joaqu\'in Sanchiz'
'Mar\'ia Hern\'andez Molina'
'Francesc Lloret'
'Miguel Julve'

_publ_section_title
;
 Ferromagnetism in Malonato-Bridged Copper(II) Complexes. Synthesis,
 Crystal Structures, and Magnetic Properties of
 {[Cu(H2O)3][Cu(mal)2(H2O)]}n and
 {[Cu(H2O)4]2[Cu(mal)2(H2O)]}[Cu(mal)2(H2O)2]{[Cu(H2O)4][Cu(mal)2(H2O)2]}
 (H2mal = malonic Acid)
;
_journal_name_full 'Inorganic Chemistry'
_journal_page_first 1363
_journal_page_last 1370
_journal_paper_doi 10.1021/ic9908165
_journal_volume 39
_journal_year 2000
_chemical_formula_sum 'C6 H4 Cu2 O12'
_chemical_formula_weight 403.24
_chemical_name_systematic
; 
 ? 
;
_space_group_IT_number 61
_symmetry_cell_setting orthorhombic
_symmetry_space_group_name_Hall '-P 2bc 2ac'
_symmetry_space_group_name_H-M 'P c a b'
_atom_sites_solution_hydrogens geom
_atom_sites_solution_primary direct
_atom_sites_solution_secondary difmap
_audit_creation_method SHELXL-97
_cell_angle_alpha 90.00
_cell_angle_beta 90.00
_cell_angle_gamma 90.00
_cell_formula_units_Z 8
_cell_length_a 10.3387(13)
_cell_length_b 13.222(2)
_cell_length_c 17.394(4)
_cell_measurement_temperature 293(2)
_cell_volume 2377.7(7)
_computing_structure_refinement 'SHELXL-97 (Sheldrick, 1997)'
_computing_structure_solution 'SHELXS-97 (Sheldrick, 1990)'
_diffrn_ambient_temperature 293(2)
_diffrn_measured_fraction_theta_full 0.895
_diffrn_measured_fraction_theta_max 0.895
_diffrn_radiation_monochromator graphite
_diffrn_radiation_source 'fine-focus sealed tube'
_diffrn_radiation_type MoK\a
_diffrn_radiation_wavelength 0.71073
_diffrn_reflns_av_R_equivalents 0.0176
_diffrn_reflns_av_sigmaI/netI 0.0216
_diffrn_reflns_limit_h_max 4
_diffrn_reflns_limit_h_min -14
_diffrn_reflns_limit_k_max 7
_diffrn_reflns_limit_k_min -18
_diffrn_reflns_limit_l_max 0
_diffrn_reflns_limit_l_min -24
_diffrn_reflns_number 3519
_diffrn_reflns_theta_full 29.95
_diffrn_reflns_theta_max 29.95
_diffrn_reflns_theta_min 2.34
_exptl_absorpt_coefficient_mu 3.643
_exptl_crystal_density_diffrn 2.253
_exptl_crystal_density_method 'not measured'
_exptl_crystal_F_000 1616
_refine_diff_density_max 0.723
_refine_diff_density_min -0.829
_refine_diff_density_rms 0.126
_refine_ls_extinction_coef 0.0015(3)
_refine_ls_extinction_expression Fc^*^=kFc[1+0.001xFc^2^\l^3^/sin(2\q)]^-1/4^
_refine_ls_extinction_method SHELXL
_refine_ls_goodness_of_fit_ref 1.083
_refine_ls_hydrogen_treatment mixed
_refine_ls_matrix_type full
_refine_ls_number_parameters 198
_refine_ls_number_reflns 3462
_refine_ls_number_restraints 0
_refine_ls_restrained_S_all 1.083
_refine_ls_R_factor_all 0.0539
_refine_ls_R_factor_gt 0.0367
_refine_ls_shift/su_max 0.211
_refine_ls_shift/su_mean 0.010
_refine_ls_structure_factor_coef Fsqd
_refine_ls_weighting_details 'w=1/[\s^2^(Fo^2^)+(0.0647P)^2^+4.4143P] where P=(Fo^2^+2Fc^2^)/3'
_refine_ls_weighting_scheme calc
_refine_ls_wR_factor_gt 0.1138
_refine_ls_wR_factor_ref 0.1220
_reflns_number_gt 2765
_reflns_number_total 3462
_reflns_threshold_expression >2sigma(I)
_cod_data_source_file ic9908165_1.cif
_cod_data_source_block publi_COMPOUND(1)
_cod_depositor_comments
;
The following automatic conversions were performed:

'_refine_ls_weighting_scheme' value 'calc
w=1/[\s^2^(Fo^2^)+(0.0647P)^2^+4.4143P] where P=(Fo^2^+2Fc^2^)/3' was
changed to 'calc'. New tag '_refine_ls_weighting_details' was
created. The value of the new tag was set to
'w=1/[\s^2^(Fo^2^)+(0.0647P)^2^+4.4143P] where P=(Fo^2^+2Fc^2^)/3'.

Automatic conversion script
Id: cif_fix_values 3143 2015-03-26 13:38:13Z robertas 
;
_cod_original_formula_sum 'C6 H4 O12 Cu2'
_cod_database_code 4320815

loop_
_symmetry_equiv_pos_as_xyz
'x, y, z'
'-x, -y+1/2, z+1/2'
'x+1/2, -y, -z+1/2'
'-x+1/2, y+1/2, -z'
'-x, -y, -z'
'x, y-1/2, -z-1/2'
'-x-1/2, y, z-1/2'
'x-1/2, -y-1/2, z'

loop_
_atom_site_label
_atom_site_type_symbol
_atom_site_fract_x
_atom_site_fract_y
_atom_site_fract_z
_atom_site_U_iso_or_equiv
_atom_site_adp_type
_atom_site_occupancy
_atom_site_calc_flag
_atom_site_refinement_flags
_atom_site_disorder_assembly
_atom_site_disorder_group
Cu2 Cu 0.06855(4) 0.20717(3) 0.12477(2) 0.02399(13) Uani 1 d . . .
Cu1 Cu 0.01641(4) 0.37612(3) -0.12103(2) 0.02690(13) Uani 1 d . . .
O4W O 0.0887(3) 0.33861(19) 0.17485(15) 0.0344(5) Uani 1 d . . .
O5 O 0.0690(2) 0.3140(2) -0.02461(13) 0.0293(5) Uani 1 d . . .
O7 O 0.2114(2) 0.24541(18) 0.05382(12) 0.0260(4) Uani 1 d . . .
O6 O 0.1752(2) 0.3386(2) -0.17241(13) 0.0319(5) Uani 1 d . . .
O3W O -0.1073(2) 0.1856(2) 0.16674(15) 0.0340(5) Uani 1 d . . .
O8 O 0.3873(3) 0.3153(2) -0.17574(15) 0.0398(6) Uani 1 d . . .
O2W O 0.0515(3) 0.0794(2) 0.07246(19) 0.0469(8) Uani 1 d . . .
O1W O 0.1020(3) 0.54680(19) -0.09895(15) 0.0332(5) Uani 1 d . . .
C5 C 0.2957(3) 0.3337(2) -0.05287(17) 0.0250(6) Uani 1 d . . .
H51 H 0.376(4) 0.295(3) -0.034(2) 0.018(8) Uiso 1 d . . .
H52 H 0.301(4) 0.409(4) -0.033(3) 0.039(11) Uiso 1 d . . .
C4 C 0.1837(3) 0.2950(2) -0.00651(16) 0.0207(5) Uani 1 d . . .
C6 C 0.2856(3) 0.3282(2) -0.14011(18) 0.0240(6) Uani 1 d . . .
O1 O -0.0547(2) 0.4043(2) -0.22140(13) 0.0312(5) Uani 1 d . . .
O3 O -0.1423(2) 0.4134(2) -0.06946(14) 0.0313(5) Uani 1 d . . .
C1 C -0.1731(3) 0.3986(2) -0.23809(17) 0.0242(6) Uani 1 d . . .
O2 O -0.2124(3) 0.36420(19) -0.30088(14) 0.0335(5) Uani 1 d . . .
C2 C -0.2747(4) 0.4386(3) -0.1838(2) 0.0341(8) Uani 1 d . . .
H21 H -0.304(5) 0.501(4) -0.198(3) 0.045(13) Uiso 1 d . . .
H22 H -0.350(5) 0.408(4) -0.186(3) 0.052(14) Uiso 1 d . . .
C3 C -0.2487(3) 0.4401(2) -0.09838(18) 0.0228(5) Uani 1 d . . .
O4 O -0.3415(3) 0.4682(2) -0.05763(15) 0.0380(6) Uani 1 d . . .

loop_
_atom_site_aniso_label
_atom_site_aniso_U_11
_atom_site_aniso_U_22
_atom_site_aniso_U_33
_atom_site_aniso_U_23
_atom_site_aniso_U_13
_atom_site_aniso_U_12
Cu2 0.0241(2) 0.0215(2) 0.0264(2) -0.00345(14) 0.00040(13) -0.00058(13)
Cu1 0.0258(2) 0.0322(2) 0.0227(2) 0.00449(15) 0.00329(13) 0.00937(15)
O4W 0.0382(13) 0.0265(12) 0.0386(13) -0.0083(10) -0.0008(11) 0.0028(10)
O5 0.0247(10) 0.0357(13) 0.0274(11) 0.0094(10) 0.0000(8) 0.0024(9)
O7 0.0285(10) 0.0265(11) 0.0230(9) 0.0048(9) -0.0019(8) -0.0015(9)
O6 0.0291(11) 0.0415(14) 0.0251(10) 0.0014(10) 0.0027(9) 0.0097(10)
O3W 0.0268(11) 0.0370(13) 0.0381(13) 0.0066(11) 0.0054(10) 0.0055(10)
O8 0.0283(12) 0.0573(17) 0.0338(12) -0.0053(12) 0.0064(10) 0.0034(12)
O2W 0.0476(15) 0.0387(15) 0.0544(17) -0.0238(13) 0.0209(14) -0.0201(13)
O1W 0.0365(12) 0.0253(12) 0.0378(12) -0.0026(10) 0.0024(10) -0.0026(10)
C5 0.0261(13) 0.0225(14) 0.0263(13) 0.0011(11) -0.0001(11) -0.0024(11)
C4 0.0263(12) 0.0132(11) 0.0228(12) -0.0012(10) 0.0014(10) -0.0009(10)
C6 0.0279(14) 0.0172(12) 0.0271(13) -0.0011(11) 0.0035(11) 0.0011(11)
O1 0.0291(11) 0.0410(14) 0.0234(10) 0.0018(10) 0.0024(9) 0.0085(10)
O3 0.0295(11) 0.0377(13) 0.0268(11) 0.0012(10) 0.0042(9) 0.0105(10)
C1 0.0303(14) 0.0192(13) 0.0230(13) -0.0012(10) 0.0017(11) 0.0058(11)
O2 0.0391(13) 0.0348(13) 0.0267(11) -0.0113(10) -0.0026(9) 0.0114(10)
C2 0.0313(16) 0.043(2) 0.0282(15) -0.0108(15) -0.0015(13) 0.0147(15)
C3 0.0289(13) 0.0128(11) 0.0267(13) 0.0010(10) 0.0056(11) 0.0040(10)
O4 0.0362(13) 0.0449(15) 0.0330(12) 0.0061(11) 0.0119(10) 0.0203(12)

loop_
_atom_type_symbol
_atom_type_description
_atom_type_scat_dispersion_real
_atom_type_scat_dispersion_imag
_atom_type_scat_source
C C 0.0033 0.0016 'International Tables Vol C Tables 4.2.6.8 and 6.1.1.4'
H H 0.0000 0.0000 'International Tables Vol C Tables 4.2.6.8 and 6.1.1.4'
O O 0.0106 0.0060 'International Tables Vol C Tables 4.2.6.8 and 6.1.1.4'
Cu Cu 0.3201 1.2651 'International Tables Vol C Tables 4.2.6.8 and 6.1.1.4'

loop_
_geom_angle_atom_site_label_1
_geom_angle_atom_site_label_2
_geom_angle_atom_site_label_3
_geom_angle
_geom_angle_site_symmetry_1
_geom_angle_site_symmetry_3
_geom_angle_publ_flag
O2W Cu2 O4W 178.11(12) . . ?
O2W Cu2 O3W 87.92(12) . . ?
O4W Cu2 O3W 93.55(11) . . ?
O2W Cu2 O7 89.87(11) . . ?
O4W Cu2 O7 88.36(11) . . ?
O3W Cu2 O7 161.24(10) . . ?
O2W Cu2 O2 87.89(13) . 2 ?
O4W Cu2 O2 92.73(10) . 2 ?
O3W Cu2 O2 110.15(10) . 2 ?
O7 Cu2 O2 88.37(9) . 2 ?
O1 Cu1 O3 92.70(10) . . ?
O1 Cu1 O6 87.42(10) . . ?
O3 Cu1 O6 179.86(9) . . ?
O1 Cu1 O5 165.40(12) . . ?
O3 Cu1 O5 86.84(10) . . ?
O6 Cu1 O5 93.03(10) . . ?
C4 O5 Cu1 124.5(2) . . ?
C4 O7 Cu2 118.4(2) . . ?
C6 O6 Cu1 125.6(2) . . ?
C4 C5 C6 117.8(3) . . ?
C4 C5 H51 107(2) . . ?
C6 C5 H51 110(2) . . ?
C4 C5 H52 100(2) . . ?
C6 C5 H52 112(2) . . ?
H51 C5 H52 109(3) . . ?
O5 C4 O7 121.7(3) . . ?
O5 C4 C5 121.8(3) . . ?
O7 C4 C5 116.5(3) . . ?
O8 C6 O6 123.7(3) . . ?
O8 C6 C5 116.7(3) . . ?
O6 C6 C5 119.6(3) . . ?
C1 O1 Cu1 124.5(2) . . ?
C3 O3 Cu1 128.8(2) . . ?
O2 C1 O1 122.6(3) . . ?
O2 C1 C2 116.6(3) . . ?
O1 C1 C2 120.8(3) . . ?
C1 O2 Cu2 116.9(2) . 2_554 ?
C3 C2 C1 119.8(3) . . ?
C3 C2 H21 108(3) . . ?
C1 C2 H21 112(3) . . ?
C3 C2 H22 102(3) . . ?
C1 C2 H22 115(3) . . ?
H21 C2 H22 96(4) . . ?
O4 C3 O3 121.8(3) . . ?
O4 C3 C2 115.2(3) . . ?
O3 C3 C2 123.0(3) . . ?

loop_
_geom_bond_atom_site_label_1
_geom_bond_atom_site_label_2
_geom_bond_distance
_geom_bond_site_symmetry_2
_geom_bond_publ_flag
Cu2 O2W 1.926(3) . ?
Cu2 O4W 1.955(3) . ?
Cu2 O3W 1.980(2) . ?
Cu2 O7 1.990(2) . ?
Cu2 O2 2.185(2) 2 ?
Cu1 O1 1.931(2) . ?
Cu1 O3 1.933(2) . ?
Cu1 O6 1.934(2) . ?
Cu1 O5 1.945(2) . ?
O5 C4 1.252(4) . ?
O7 C4 1.270(3) . ?
O6 C6 1.279(4) . ?
O8 C6 1.233(4) . ?
C5 C4 1.502(4) . ?
C5 C6 1.523(4) . ?
C5 H51 1.02(4) . ?
C5 H52 1.05(5) . ?
O1 C1 1.260(4) . ?
O3 C3 1.261(4) . ?
C1 O2 1.251(4) . ?
C1 C2 1.508(4) . ?
O2 Cu2 2.185(2) 2_554 ?
C2 C3 1.510(5) . ?
C2 H21 0.91(5) . ?
C2 H22 0.88(5) . ?
C3 O4 1.249(4) . ?
